data_2008242
loop_
_publ_author_name
'D. Prahadeeswaran'
'T. Parthasarathy Seshadri'

_publ_section_title
;
 5'-<i>O</i>-(Toluenesulfonyl)adenosine
;
_journal_issue 3
_journal_name_full 'Acta Crystallographica Section C'
_journal_page_first 389
_journal_page_last 391
_journal_paper_doi 10.1107/S0108270198013262
_journal_volume 55
_journal_year 1999
_chemical_formula_structural 'C17 H19 N5 O6 S'
_chemical_formula_sum 'C17 H19 N5 O6 S'
_chemical_formula_weight 421.43
_chemical_name_systematic
;
5'-(toluenesulfonyl)adenosine
;
_space_group_IT_number 19
_symmetry_cell_setting orthorhombic
_symmetry_space_group_name_Hall 'P 2ac 2ab'
_symmetry_space_group_name_H-M 'P 21 21 21'
_cell_angle_alpha 90.000(10)
_cell_angle_beta 90.000(10)
_cell_angle_gamma 90.00(2)
_cell_formula_units_Z 4
_cell_length_a 8.045(2)
_cell_length_b 8.937(2)
_cell_length_c 26.773(3)
_cell_measurement_reflns_used 25
_cell_measurement_temperature 293(2)
_cell_measurement_theta_max 12
_cell_measurement_theta_min 6
_cell_volume 1924.9(7)
_computing_cell_refinement 'CAD-4 Diffractometer Control Software'
_computing_data_collection 'CAD-4 Diffractometer Control Software (Enraf-Nonius, 1985a)'
_computing_data_reduction 'Structure Determination Package (Enraf--Nonius, 1985b)'
_computing_molecular_graphics 'INSIGHT II (Biosym Technologies, 1995) and Xtal_GX (Hall & du Boulay, 1995)'
_computing_publication_material SHELXL93
_computing_structure_refinement 'SHELXL93 (Sheldrick, 1993)'
_computing_structure_solution 'SHELXS86 (Sheldrick, 1985)'
_diffrn_ambient_temperature 293
_diffrn_measurement_device 'Enraf--Nonius CAD4'
_diffrn_measurement_method \w/2\q
_diffrn_radiation_monochromator graphite
_diffrn_radiation_source 'sealed X-ray tube'
_diffrn_radiation_type CuK\a
_diffrn_radiation_wavelength 1.54180
_diffrn_reflns_av_R_equivalents 0.000
_diffrn_reflns_av_sigmaI/netI 0.033
_diffrn_reflns_limit_h_max 9
_diffrn_reflns_limit_h_min 0
_diffrn_reflns_limit_k_max 10
_diffrn_reflns_limit_k_min 0
_diffrn_reflns_limit_l_max 32
_diffrn_reflns_limit_l_min 0
_diffrn_reflns_number 1960
_diffrn_reflns_theta_max 69.96
_diffrn_reflns_theta_min 3.3
_diffrn_standards_decay_% none
_diffrn_standards_interval_time 60
_diffrn_standards_number 3
_exptl_absorpt_coefficient_mu 1.912
_exptl_absorpt_correction_T_max 0.682
_exptl_absorpt_correction_T_min 0.627
_exptl_absorpt_correction_type \y-scan
_exptl_absorpt_process_details '(North et al., 1968)'
_exptl_crystal_colour colourless
_exptl_crystal_density_diffrn 1.454
_exptl_crystal_density_method 'not measured'
_exptl_crystal_description Parallelepiped
_exptl_crystal_F_000 880
_exptl_crystal_size_max 0.35
_exptl_crystal_size_mid 0.25
_exptl_crystal_size_min 0.20
_refine_diff_density_max 0.267
_refine_diff_density_min -0.230
_refine_ls_abs_structure_Flack -0.08(4)
_refine_ls_extinction_method none
_refine_ls_goodness_of_fit_all 1.032
_refine_ls_goodness_of_fit_obs 1.049
_refine_ls_hydrogen_treatment 'H atoms: see below'
_refine_ls_matrix_type full
_refine_ls_number_parameters 285
_refine_ls_number_reflns 1960
_refine_ls_number_restraints 0
_refine_ls_restrained_S_all 1.032
_refine_ls_restrained_S_obs 1.049
_refine_ls_R_factor_all 0.055
_refine_ls_R_factor_obs 0.039
_refine_ls_shift/esd_max -0.001
_refine_ls_shift/esd_mean 0.000
_refine_ls_structure_factor_coef Fsqd
_refine_ls_weighting_details 'w = 1/[\s^2^(Fo^2^)+(0.0482P)^2^+0.1143P] where P=(Fo^2^+2Fc^2^)/3'
_refine_ls_weighting_scheme calc
_refine_ls_wR_factor_all 0.129
_refine_ls_wR_factor_obs 0.115
_reflns_number_observed 1573
_reflns_number_total 1960
_reflns_observed_criterion I>2\s(I)
_cod_data_source_file de1093.cif
_cod_data_source_block 5TA
_cod_depositor_comments
;
The following automatic conversions were performed:
'_symmetry_cell_setting' value 'Orthorhombic' changed to 'orthorhombic'
according to '/home/saulius/struct/CIF-dictionaries/cif_core.dic'
dictionary named 'cif_core.dic' version 2.4.1 from
2010-06-29.

'_geom_bond_publ_flag' value 'No' changed to 'no' according
to '/home/saulius/struct/CIF-dictionaries/cif_core.dic' dictionary named
'cif_core.dic' version 2.4.1 from 2010-06-29 (30
times).

'_geom_bond_publ_flag' value 'NO' changed to 'no' according to
'/home/saulius/struct/CIF-dictionaries/cif_core.dic' dictionary named
'cif_core.dic' version 2.4.1 from 2010-06-29 (2 times).

Automatic conversion script
Id: cif_fix_enum 1527 2010-12-29 10:47:43Z saulius 

The following automatic conversions were performed:

'_refine_ls_weighting_scheme' value 'calc w =
1/[\s^2^(Fo^2^)+(0.0482P)^2^+0.1143P] where P=(Fo^2^+2Fc^2^)/3' was
changed to 'calc'. New tag '_refine_ls_weighting_details' was
created. The value of the new tag was set to 'w =
1/[\s^2^(Fo^2^)+(0.0482P)^2^+0.1143P] where P=(Fo^2^+2Fc^2^)/3'.

Automatic conversion script
Id: cif_fix_values 3143 2015-03-26 13:38:13Z robertas 
;
_cod_database_code 2008242

loop_
_symmetry_equiv_pos_as_xyz
'x, y, z'
'-x, y+1/2, -z+1/2'
'x+1/2, -y+1/2, -z'
'-x+1/2, -y, z+1/2'

loop_
_atom_site_aniso_label
_atom_site_aniso_U_11
_atom_site_aniso_U_22
_atom_site_aniso_U_33
_atom_site_aniso_U_12
_atom_site_aniso_U_13
_atom_site_aniso_U_23
N1 0.040(2) 0.049(2) 0.033(2) 0.005(2) -0.001(2) 0.003(2)
C2 0.038(2) 0.049(3) 0.035(2) 0.009(2) -0.002(2) -0.001(2)
N3 0.039(2) 0.040(2) 0.026(2) 0.001(2) 0.004(2) 0.001(2)
C4 0.032(2) 0.032(2) 0.027(2) -0.001(2) -0.002(2) 0.002(2)
C5 0.037(2) 0.041(2) 0.028(2) 0.000(2) 0.000(2) 0.006(2)
C6 0.040(2) 0.042(2) 0.032(2) -0.002(2) -0.004(2) 0.007(2)
N6 0.038(2) 0.088(3) 0.031(2) 0.004(2) -0.003(2) 0.021(2)
N7 0.034(2) 0.074(3) 0.032(2) 0.004(2) 0.006(2) 0.018(2)
C8 0.036(3) 0.064(3) 0.035(2) 0.003(3) 0.001(2) 0.015(2)
N9 0.031(2) 0.041(2) 0.027(2) 0.003(2) 0.0006(15) 0.0060(14)
C1' 0.033(2) 0.037(2) 0.022(2) 0.002(2) -0.002(2) -0.001(2)
C2' 0.034(2) 0.042(2) 0.025(2) -0.005(2) 0.000(2) 0.003(2)
O2' 0.058(2) 0.047(2) 0.041(2) 0.013(2) 0.018(2) 0.0129(15)
C3' 0.038(2) 0.031(2) 0.023(2) -0.003(2) 0.003(2) 0.004(2)
O3' 0.051(2) 0.0303(15) 0.0320(15) -0.0031(14) 0.0089(13) 0.0019(12)
C4' 0.039(2) 0.027(2) 0.027(2) 0.000(2) -0.003(2) 0.003(2)
O4' 0.036(2) 0.0276(14) 0.0351(14) -0.0013(13) -0.0072(13) 0.0047(11)
C5' 0.034(2) 0.043(2) 0.041(2) 0.002(2) -0.006(2) 0.006(2)
O5' 0.052(2) 0.050(2) 0.040(2) 0.016(2) 0.0095(15) 0.0063(14)
S 0.0481(7) 0.0438(6) 0.0518(7) 0.0072(6) 0.0003(6) -0.0027(5)
OS1 0.110(3) 0.047(2) 0.073(2) -0.016(2) -0.011(3) 0.013(2)
OS2 0.042(2) 0.109(3) 0.071(2) 0.020(2) -0.006(2) -0.015(2)
C10 0.045(3) 0.043(2) 0.050(3) -0.002(2) 0.001(2) -0.008(2)
C11 0.102(5) 0.047(3) 0.055(3) -0.015(3) 0.004(3) -0.007(2)
C12 0.122(6) 0.066(4) 0.061(4) -0.011(4) 0.008(4) 0.001(3)
C13 0.064(3) 0.088(4) 0.052(3) -0.002(4) 0.001(3) -0.004(3)
C14 0.131(7) 0.089(5) 0.067(4) -0.035(5) 0.005(4) -0.030(4)
C15 0.124(6) 0.060(4) 0.059(3) -0.022(4) 0.007(4) -0.019(3)
C13' 0.112(6) 0.158(8) 0.049(3) -0.002(7) 0.005(4) 0.002(4)

loop_
_atom_site_label
_atom_site_fract_x
_atom_site_fract_y
_atom_site_fract_z
_atom_site_U_iso_or_equiv
_atom_site_thermal_displace_type
_atom_site_calc_flag
_atom_site_refinement_flags
_atom_site_occupancy
_atom_site_disorder_group
_atom_site_type_symbol
N1 -0.2131(5) 1.2679(4) 0.06652(13) 0.0406(9) Uani d . 1 . N
C2 -0.2397(6) 1.2468(5) 0.11530(15) 0.0403(11) Uani d . 1 . C
H2 -0.3447(6) 1.2739(5) 0.12661(15) 0.029(10) Uiso calc R 1 . H
N3 -0.1380(4) 1.1926(4) 0.15002(11) 0.0351(8) Uani d . 1 . N
C4 0.0128(5) 1.1630(4) 0.13049(13) 0.0303(9) Uani d . 1 . C
C5 0.0590(5) 1.1818(5) 0.08111(14) 0.0355(10) Uani d . 1 . C
C6 -0.0622(6) 1.2342(5) 0.04791(15) 0.0379(10) Uani d . 1 . C
N6 -0.0347(5) 1.2499(6) -0.00104(14) 0.0525(11) Uani d . 1 . N
H61 -0.1129(5) 1.2813(6) -0.02026(14) 0.044(13) Uiso calc R 1 . H
H62 0.0612(5) 1.2286(6) -0.01331(14) 0.071(19) Uiso calc R 1 . H
N7 0.2230(5) 1.1399(5) 0.07440(13) 0.0465(10) Uani d . 1 . N
C8 0.2706(6) 1.0968(6) 0.1186(2) 0.0452(12) Uani d . 1 . C
H8 0.3772(6) 1.0620(6) 0.1253(2) 0.037(12) Uiso calc R 1 . H
N9 0.1499(4) 1.1073(4) 0.15426(11) 0.0329(7) Uani d . 1 . N
C1' 0.1651(5) 1.0710(5) 0.20783(13) 0.0308(9) Uani d . 1 . C
H1' 0.1216(5) 1.1536(5) 0.22805(13) 0.015(9) Uiso calc R 1 . H
C2' 0.0756(5) 0.9256(5) 0.22129(14) 0.0336(9) Uani d . 1 . C
H2' -0.0133(5) 0.9019(5) 0.19756(14) 0.023(10) Uiso calc R 1 . H
O2' 0.0178(4) 0.9285(4) 0.27093(11) 0.0486(8) Uani d . 1 . O
HO2' -0.045(6) 1.000(4) 0.2746(6) 0.08(2) Uiso calc R 1 . H
C3' 0.2180(5) 0.8117(5) 0.21893(14) 0.0305(9) Uani d . 1 . C
H3' 0.2361(5) 0.7852(5) 0.18383(14) 0.022(9) Uiso calc R 1 . H
O3' 0.1937(4) 0.6787(3) 0.24594(11) 0.0377(7) Uani d . 1 . O
HO3' 0.188(6) 0.6996(13) 0.2785(17) 0.043(13) Uiso calc R 1 . H
C4' 0.3657(5) 0.9027(4) 0.23647(14) 0.0309(9) Uani d . 1 . C
H4' 0.3637(5) 0.9067(4) 0.27305(14) 0.019(9) Uiso calc R 1 . H
O4' 0.3364(3) 1.0511(3) 0.21747(9) 0.0327(6) Uani d . 1 . O
C5' 0.5353(5) 0.8509(5) 0.2201(2) 0.0393(10) Uani d . 1 . C
H5'1 0.6187(5) 0.9232(5) 0.2302(2) 0.030(11) Uiso calc R 1 . H
H5'2 0.5614(5) 0.7557(5) 0.2356(2) 0.051(15) Uiso calc R 1 . H
O5' 0.5349(4) 0.8352(4) 0.16564(11) 0.0474(8) Uani d . 1 . O
S 0.6376(2) 0.69992(14) 0.14459(4) 0.0479(3) Uani d . 1 . S
OS1 0.5466(6) 0.5661(4) 0.15316(15) 0.0766(13) Uani d . 1 . O
OS2 0.8023(4) 0.7096(5) 0.16405(14) 0.0738(12) Uani d . 1 . O
C10 0.6321(7) 0.7459(5) 0.0812(2) 0.0460(11) Uani d . 1 . C
C11 0.6751(8) 0.8843(6) 0.0647(2) 0.068(2) Uani d . 1 . C
H11 0.7044(8) 0.9583(6) 0.0874(2) 0.070(18) Uiso calc R 1 . H
C12 0.6754(10) 0.9150(8) 0.0147(2) 0.083(2) Uani d . 1 . C
H12 0.7057(10) 1.0103(8) 0.0041(2) 0.10(2) Uiso calc R 1 . H
C13 0.6327(8) 0.8105(8) -0.0202(2) 0.068(2) Uani d . 1 . C
C14 0.5940(11) 0.6705(8) -0.0027(3) 0.096(3) Uani d . 1 . C
H14 0.5685(11) 0.5956(8) -0.0256(3) 0.10(2) Uiso calc R 1 . H
C15 0.5913(10) 0.6365(7) 0.0477(2) 0.081(2) Uani d . 1 . C
H15 0.5623(10) 0.5412(7) 0.0585(2) 0.12(3) Uiso calc R 1 . H
C13' 0.6319(11) 0.8445(11) -0.0758(2) 0.107(3) Uani d . 1 . C
H1M 0.6621(11) 0.9472(11) -0.0810(2) 0.128 Uiso calc R 1 . H
H2M 0.5227(11) 0.8270(11) -0.0890(2) 0.128 Uiso calc R 1 . H
H3M 0.7102(11) 0.7807(11) -0.0924(2) 0.128 Uiso calc R 1 . H

loop_
_atom_type_symbol
_atom_type_description
_atom_type_scat_dispersion_real
_atom_type_scat_dispersion_imag
_atom_type_scat_source
C C .0181 .0091 'International Tables Vol C Tables 4.2.6.8 and 6.1.1.4'
H H .0000 .0000 'International Tables Vol C Tables 4.2.6.8 and 6.1.1.4'
N N .0311 .0180 'International Tables Vol C Tables 4.2.6.8 and 6.1.1.4'
O O .0492 .0322 'International Tables Vol C Tables 4.2.6.8 and 6.1.1.4'
S S .3331 .5567 'International Tables Vol C Tables 4.2.6.8 and 6.1.1.4'

loop_
_geom_angle_atom_site_label_1
_geom_angle_atom_site_label_2
_geom_angle_atom_site_label_3
_geom_angle
_geom_angle_publ_flag
C2 N1 C6 118.3(4) no
N3 C2 N1 129.5(4) no
C2 N3 C4 110.8(3) no
N3 C4 N9 128.1(3) no
N3 C4 C5 126.1(4) no
N9 C4 C5 105.8(3) no
N7 C5 C4 110.3(4) no
N7 C5 C6 132.3(4) no
C4 C5 C6 117.4(4) no
N6 C6 N1 119.2(4) no
N6 C6 C5 122.8(4) no
N1 C6 C5 117.9(4) no
C8 N7 C5 104.0(4) no
N7 C8 N9 114.0(4) no
C8 N9 C4 105.9(3) no
C8 N9 C1' 127.3(3) no
C4 N9 C1' 126.8(3) no
O4' C1' N9 106.6(3) no
O4' C1' C2' 108.0(3) no
N9 C1' C2' 112.1(3) no
O2' C2' C1' 111.2(3) no
O2' C2' C3' 107.3(3) no
C1' C2' C3' 101.7(3) no
O3' C3' C4' 113.8(3) no
O3' C3' C2' 115.9(3) no
C4' C3' C2' 102.5(3) no
O4' C4' C5' 109.2(3) no
O4' C4' C3' 104.9(3) no
C5' C4' C3' 117.1(3) no
C1' O4' C4' 109.9(3) no
O5' C5' C4' 108.5(3) no
C5' O5' S 115.5(3) no
OS1 S OS2 118.1(3) no
OS1 S O5' 108.6(2) no
OS2 S O5' 108.1(2) no
OS1 S C10 110.0(2) no
OS2 S C10 111.4(3) no
O5' S C10 98.9(2) no
C11 C10 C15 119.8(5) no
C11 C10 S 121.6(4) no
C15 C10 S 118.5(4) no
C10 C11 C12 120.2(5) no
C11 C12 C13 122.3(6) no
C14 C13 C12 116.5(6) no
C14 C13 C13' 121.1(7) no
C12 C13 C13' 122.4(7) no
C13 C14 C15 122.5(6) no
C10 C15 C14 118.7(6) no

loop_
_geom_bond_atom_site_label_1
_geom_bond_atom_site_label_2
_geom_bond_site_symmetry_2
_geom_bond_distance
_geom_bond_publ_flag
N1 C2 . 1.337(5) no
N1 C6 . 1.346(6) no
C2 N3 . 1.329(5) no
N3 C4 . 1.348(5) no
C4 N9 . 1.367(5) no
C4 C5 . 1.384(5) no
C5 N7 . 1.383(6) no
C5 C6 . 1.400(6) no
C6 N6 . 1.336(5) no
N7 C8 . 1.302(5) no
C8 N9 . 1.365(5) no
N9 C1' . 1.475(4) no
C1' O4' . 1.413(5) no
C1' C2' . 1.529(6) no
C2' O2' . 1.408(5) no
C2' C3' . 1.534(6) no
C3' O3' . 1.405(5) no
C3' C4' . 1.514(6) no
C4' O4' . 1.440(4) no
C4' C5' . 1.505(6) no
C5' O5' . 1.466(5) no
O5' S . 1.569(3) no
S OS1 . 1.421(4) no
S OS2 . 1.426(4) no
S C10 . 1.746(5) no
C10 C11 . 1.359(7) no
C10 C15 . 1.368(7) no
C11 C12 . 1.365(8) no
C12 C13 . 1.366(8) no
C13 C14 . 1.372(9) no
C13 C13' . 1.518(8) no
C14 C15 . 1.382(8) no

loop_
_geom_hbond_atom_site_label_D
_geom_hbond_atom_site_label_H
_geom_hbond_atom_site_label_A
_geom_hbond_site_symmetry_A
_geom_hbond_distance_DH
_geom_hbond_distance_HA
_geom_hbond_distance_DA
_geom_hbond_angle_DHA
N6 H61 N7 3_475 0.860(6) 2.082(6) 2.937(6) 172.2(5)
N6 H62 N1 3_575 0.860(6) 2.310(6) 3.131(6) 159.8(5)
O3' HO3' N3 2_545 0.859(4) 1.990(5) 2.826(4) 170.1(2)

loop_
_geom_torsion_atom_site_label_1
_geom_torsion_atom_site_label_2
_geom_torsion_atom_site_label_3
_geom_torsion_atom_site_label_4
_geom_torsion
_geom_torsion_publ_flag
C6 N1 C2 N3 -1.5(7) no
N1 C2 N3 C4 2.7(7) no
C2 N3 C4 N9 179.6(4) no
C2 N3 C4 C5 -1.3(6) no
N3 C4 C5 N7 -179.9(4) no
N9 C4 C5 N7 -0.6(5) no
N3 C4 C5 C6 -1.1(7) no
N9 C4 C5 C6 178.1(4) no
C2 N1 C6 N6 177.9(4) no
C2 N1 C6 C5 -1.3(6) no
N7 C5 C6 N6 1.7(8) no
C4 C5 C6 N6 -176.7(4) no
N7 C5 C6 N1 -179.1(5) no
C4 C5 C6 N1 2.5(6) no
C4 C5 N7 C8 0.4(5) no
C6 C5 N7 C8 -178.1(5) no
C5 N7 C8 N9 -0.1(6) no
N7 C8 N9 C4 -0.3(6) no
N7 C8 N9 C1' -178.4(4) no
N3 C4 N9 C8 179.8(4) no
C5 C4 N9 C8 0.6(5) no
N3 C4 N9 C1' -2.1(7) no
C5 C4 N9 C1' 178.7(4) no
C8 N9 C1' O4' 11.2(6) no
C4 N9 C1' O4' -166.5(4) no
C8 N9 C1' C2' -106.8(5) no
C4 N9 C1' C2' 75.5(5) no
O4' C1' C2' O2' 92.6(4) no
N9 C1' C2' O2' -150.2(3) no
O4' C1' C2' C3' -21.4(4) yes
N9 C1' C2' C3' 95.8(4) no
O2' C2' C3' O3' 41.2(4) no
C1' C2' C3' O3' 158.1(3) no
O2' C2' C3' C4' -83.3(4) no
C1' C2' C3' C4' 33.5(3) yes
O3' C3' C4' O4' -160.7(3) no
C2' C3' C4' O4' -34.8(4) yes
O3' C3' C4' C5' 78.1(4) no
C2' C3' C4' C5' -156.0(3) no
N9 C1' O4' C4' -120.8(3) no
C2' C1' O4' C4' -0.1(4) yes
C5' C4' O4' C1' 148.5(3) no
C3' C4' O4' C1' 22.2(4) yes
O4' C4' C5' O5' -65.7(4) yes
C3' C4' C5' O5' 53.2(5) yes
C4' C5' O5' S -142.8(3) yes
C5' O5' S OS1 75.4(3) no
C5' O5' S OS2 -53.9(4) no
C5' O5' S C10 -170.0(3) yes
OS1 S C10 C11 164.5(5) no
OS2 S C10 C11 -62.7(6) no
O5' S C10 C11 50.8(6) yes
OS1 S C10 C15 -18.9(6) no
OS2 S C10 C15 114.0(6) no
O5' S C10 C15 -132.5(5) yes
C15 C10 C11 C12 0.9(10) no
S C10 C11 C12 177.5(5) no
C10 C11 C12 C13 0.3(11) no
C11 C12 C13 C14 -1.9(11) no
C11 C12 C13 C13' 179.6(7) no
C12 C13 C14 C15 2.5(12) no
C13' C13 C14 C15 -179.0(8) no
C11 C10 C15 C14 -0.4(11) no
S C10 C15 C14 -177.1(6) no
C13 C14 C15 C10 -1.4(12) no

loop_
_cod_related_entry_id
_cod_related_entry_database
_cod_related_entry_code
1 ChemSpider 2006500
